data_8103387
loop_
_publ_author_name
'Boese, R.'
'Hueben, W.'
'Blaeser, D.'

_publ_section_title
;
 Crystal structure of Silver dilead pentabromide
;
_journal_name_full 'Zeitschrift fuer Kristallographie (149,1979-)'
_journal_page_first 135
_journal_page_last 136
_journal_volume 191
_journal_year 1990
_chemical_formula_sum 'Ag Br5 Pb2'
_chemical_name_systematic 'Ag Pb2 Br5'
_space_group_IT_number 15
_symmetry_space_group_name_Hall '-C 2yc'
_symmetry_space_group_name_H-M 'C 1 2/c 1'
_cell_angle_alpha 90
_cell_angle_beta 95.954
_cell_angle_gamma 90
_cell_formula_units_Z 4
_cell_length_a 16.697
_cell_length_b 7.053
_cell_length_c 7.982
_cell_volume 934.921
_citation_journal_id_ASTM ZEKRDZ
_cod_data_source_file silver1-2_117.cif
_cod_data_source_block Ag1Br5Pb2
_cod_original_formula_sum 'Ag1 Br5 Pb2'
_cod_database_code 8103387

loop_
_symmetry_equiv_pos_as_xyz
x,y,z
-x,y,-z+1/2
-x,-y,-z
x,-y,z-1/2
x+1/2,y+1/2,z
-x+1/2,y+1/2,-z+1/2
-x+1/2,-y+1/2,-z
x+1/2,-y+1/2,z-1/2

loop_
_atom_site_label
_atom_site_type_symbol
_atom_site_fract_x
_atom_site_fract_y
_atom_site_fract_z
_atom_site_occupancy
_atom_site_U_iso_or_equiv
Br3 Br-1 0.0876 0.38397 0.4204 1 0.0
Pb1 Pb+2 0.10358 0.23193 0.06391 1 0.0
Ag1 Ag+1 0.25 0.25 0.5 1 0.0
Br2 Br-1 0.22055 0.91493 0.31891 1 0.0
Br1 Br-1 0 0.075 -0.25 1 0.0
